data_4120101
loop_
_publ_author_name
'Witold M. Bloch'
'Ravichandar Babarao'
'Matthew R. Hill'
'Christian J. Doonan'
'Christopher J. Sumby'

_publ_contact_author_address
;School of Chemistry & Physics
The University of Adelaide
Adelaide
SA 5005
Australia
;
_publ_contact_author_email christopher.sumby@adelaide.edu.au
_publ_contact_author_fax '+61 8 83134358'
_publ_contact_author_name 'Christopher Sumby'
_publ_contact_author_phone '+61 8 83137406'
_publ_section_title
;
 Post-synthetic Structural Processing in a Metal-Organic Framework
 Material as a Mechanism for Exceptional CO2/N2 Selectivity
;
_journal_name_full 'Journal of the American Chemical Society'
_journal_page_first 10441
_journal_page_last 10448
_journal_paper_doi 10.1021/ja4032049
_journal_volume 135
_journal_year 2013
_chemical_formula_sum 'C21 H16 Cu N4 O5'
_chemical_formula_weight 467.92
_chemical_name_systematic
; 
 ? 
;
_space_group_IT_number 62
_symmetry_cell_setting orthorhombic
_symmetry_space_group_name_Hall '-P 2ac 2n'
_symmetry_space_group_name_H-M 'P n m a'
_atom_sites_solution_hydrogens geom
_atom_sites_solution_primary direct
_atom_sites_solution_secondary difmap
_audit_creation_method SHELXL-97
_cell_angle_alpha 90.00
_cell_angle_beta 90.00
_cell_angle_gamma 90.00
_cell_formula_units_Z 4
_cell_length_a 9.9995(3)
_cell_length_b 19.2590(4)
_cell_length_c 15.3449(5)
_cell_measurement_reflns_used 3895
_cell_measurement_temperature 150(2)
_cell_measurement_theta_max 29.1728
_cell_measurement_theta_min 2.6460
_cell_volume 2955.13(14)
_computing_cell_refinement
;
CrysAlisPro, Agilent Technologies,
Version 1.171.35.11 (release 16-05-2011 CrysAlis171 .NET)
(compiled May 16 2011,17:55:39)
;
_computing_data_collection
;
CrysAlisPro, Agilent Technologies,
Version 1.171.35.11 (release 16-05-2011 CrysAlis171 .NET)
(compiled May 16 2011,17:55:39)
;
_computing_data_reduction
;
CrysAlisPro, Agilent Technologies,
Version 1.171.35.11 (release 16-05-2011 CrysAlis171 .NET)
(compiled May 16 2011,17:55:39)
;
_computing_molecular_graphics 'X-Seed (Barbour, 2003)'
_computing_publication_material 'CIFTAB (Sheldrick)'
_computing_structure_refinement 'SHELXL-97 (Sheldrick, 1997)'
_computing_structure_solution 'SHELXS-97 (Sheldrick, 1990)'
_diffrn_ambient_temperature 150(2)
_diffrn_detector_area_resol_mean 16.1695
_diffrn_measured_fraction_theta_full 0.989
_diffrn_measured_fraction_theta_max 0.874
_diffrn_measurement_details
;
  1 omega  -50.00    1.00   1.0000  105.0000
omega____ theta____ kappa____ phi______ frames
    -      -19.7838   77.0000   90.0000 51

  2 omega  -53.00   54.00   1.0000  105.0000
omega____ theta____ kappa____ phi______ frames
    -      -19.7838    0.0000 -120.0000 107

  3 omega  -93.00    1.00   1.0000  105.0000
omega____ theta____ kappa____ phi______ frames
    -      -19.7838    0.0000   30.0000 94
;
_diffrn_measurement_device_type 'Xcalibur, Eos'
_diffrn_measurement_method '\w scans'
_diffrn_radiation_monochromator graphite
_diffrn_radiation_source 'Enhance (Mo) x-ray Source'
_diffrn_radiation_type MoK\a
_diffrn_radiation_wavelength 0.7107
_diffrn_reflns_av_R_equivalents 0.0406
_diffrn_reflns_av_sigmaI/netI 0.0404
_diffrn_reflns_limit_h_max 8
_diffrn_reflns_limit_h_min -13
_diffrn_reflns_limit_k_max 24
_diffrn_reflns_limit_k_min -24
_diffrn_reflns_limit_l_max 19
_diffrn_reflns_limit_l_min -19
_diffrn_reflns_number 14352
_diffrn_reflns_theta_full 27.00
_diffrn_reflns_theta_max 29.24
_diffrn_reflns_theta_min 2.65
_exptl_absorpt_coefficient_mu 0.768
_exptl_absorpt_correction_T_max 1.00000
_exptl_absorpt_correction_T_min 0.96230
_exptl_absorpt_correction_type multi-scan
_exptl_absorpt_process_details
;
CrysAlisPro, Agilent Technologies,
Version 1.171.35.11 (release 16-05-2011 CrysAlis171 .NET)
(compiled May 16 2011,17:55:39)
empirical absorption correction using spherical harmonics,
 implemented in SCALE3 ABSPACK scaling algorithm.
;
_exptl_crystal_colour blue
_exptl_crystal_density_diffrn 1.052
_exptl_crystal_description block
_exptl_crystal_F_000 956
_exptl_crystal_size_max 0.21
_exptl_crystal_size_mid 0.14
_exptl_crystal_size_min 0.08
_platon_squeeze_details
;
;
_refine_diff_density_max 0.587
_refine_diff_density_min -0.325
_refine_diff_density_rms 0.085
_refine_ls_extinction_method none
_refine_ls_goodness_of_fit_ref 1.062
_refine_ls_hydrogen_treatment mixed
_refine_ls_matrix_type full
_refine_ls_number_parameters 203
_refine_ls_number_reflns 3605
_refine_ls_number_restraints 0
_refine_ls_restrained_S_all 1.062
_refine_ls_R_factor_all 0.0592
_refine_ls_R_factor_gt 0.0452
_refine_ls_shift/su_max 0.000
_refine_ls_shift/su_mean 0.000
_refine_ls_structure_factor_coef Fsqd
_refine_ls_weighting_details 'calc w=1/[\s^2^(Fo^2^)+(0.0819P)^2^+1.2419P] where P=(Fo^2^+2Fc^2^)/3'
_refine_ls_weighting_scheme calc
_refine_ls_wR_factor_gt 0.1304
_refine_ls_wR_factor_ref 0.1382
_reflns_number_gt 2892
_reflns_number_total 3605
_reflns_threshold_expression >2sigma(I)
_cod_data_source_file ja4032049_si_002_2.cif
_cod_data_source_block '[Cu(bcppm)H2O]-xS'
_cod_database_code 4120101

loop_
_symmetry_equiv_pos_as_xyz
'x, y, z'
'-x+1/2, -y, z+1/2'
'x+1/2, -y+1/2, -z+1/2'
'-x, y+1/2, -z'
'-x, -y, -z'
'x-1/2, y, -z-1/2'
'-x-1/2, y-1/2, z-1/2'
'x, -y-1/2, z'

loop_
_atom_site_label
_atom_site_type_symbol
_atom_site_fract_x
_atom_site_fract_y
_atom_site_fract_z
_atom_site_U_iso_or_equiv
_atom_site_adp_type
_atom_site_occupancy
_atom_site_symmetry_multiplicity
_atom_site_calc_flag
_atom_site_refinement_flags
_atom_site_disorder_assembly
_atom_site_disorder_group
Cu1 Cu 0.15801(4) -0.2500 0.26567(2) 0.01596(15) Uani 1 2 d S . .
C1 C -0.0574(3) -0.2500 0.4193(2) 0.0212(7) Uani 1 2 d S . .
H1A H -0.1105 -0.2500 0.3648 0.025 Uiso 1 2 calc SR . .
H1B H -0.1200 -0.2500 0.4692 0.025 Uiso 1 2 calc SR . .
N11 N 0.0269(2) -0.18885(10) 0.42250(13) 0.0243(4) Uani 1 1 d . . .
N12 N 0.1133(2) -0.17758(10) 0.35565(14) 0.0237(4) Uani 1 1 d . . .
C13 C 0.1821(3) -0.12125(14) 0.3775(2) 0.0391(7) Uani 1 1 d . A .
H13 H 0.2498 -0.1007 0.3426 0.047 Uiso 1 1 calc R . .
C14 C 0.1412(3) -0.09604(18) 0.4593(2) 0.0494(10) Uani 1 1 d . . .
C15 C 0.0419(3) -0.14091(15) 0.48514(19) 0.0368(7) Uani 1 1 d . A .
H15 H -0.0073 -0.1384 0.5380 0.044 Uiso 1 1 calc R . .
C21A C 0.2056(8) -0.0461(4) 0.5217(6) 0.0338(17) Uani 0.504(5) 1 d P A 1
C21B C 0.1837(9) -0.0255(4) 0.4919(5) 0.0261(15) Uani 0.496(5) 1 d P A 2
C22A C 0.3382(6) -0.0280(5) 0.5092(7) 0.078(4) Uani 0.504(5) 1 d P A 1
H22A H 0.3912 -0.0527 0.4683 0.094 Uiso 0.504(5) 1 calc PR A 1
C22B C 0.2665(6) 0.0203(3) 0.4476(4) 0.0431(18) Uani 0.496(5) 1 d P A 2
H22B H 0.2849 0.0134 0.3874 0.052 Uiso 0.496(5) 1 calc PR A 2
C23A C 0.3943(6) 0.0270(4) 0.5569(7) 0.079(4) Uani 0.504(5) 1 d P A 1
H23A H 0.4866 0.0374 0.5506 0.094 Uiso 0.504(5) 1 calc PR A 1
C23B C 0.3224(6) 0.0763(3) 0.4912(4) 0.0403(17) Uani 0.496(5) 1 d P A 2
H23B H 0.3809 0.1067 0.4609 0.048 Uiso 0.496(5) 1 calc PR A 2
C24A C 0.3163(7) 0.0662(4) 0.6133(5) 0.0343(15) Uani 0.504(5) 1 d P A 1
C24B C 0.2944(6) 0.0887(3) 0.5783(4) 0.0227(12) Uani 0.496(5) 1 d P A 2
C25A C 0.1930(3) 0.04925(14) 0.62044(18) 0.0335(6) Uani 0.504(5) 1 d P A 1
H25A H 0.1366 0.0767 0.6564 0.040 Uiso 0.504(5) 1 calc PR A 1
C25B C 0.1930(3) 0.04925(14) 0.62044(18) 0.0335(6) Uani 0.496(5) 1 d P A 2
H25B H 0.1631 0.0617 0.6771 0.040 Uiso 0.496(5) 1 calc PR A 2
C26A C 0.1378(3) -0.00805(14) 0.57755(19) 0.0346(6) Uani 0.504(5) 1 d P A 1
H26A H 0.0474 -0.0200 0.5892 0.042 Uiso 0.504(5) 1 calc PR A 1
C26B C 0.1378(3) -0.00805(14) 0.57755(19) 0.0346(6) Uani 0.496(5) 1 d P A 2
H26B H 0.0705 -0.0352 0.6050 0.042 Uiso 0.496(5) 1 calc PR A 2
C27A C 0.3808(7) 0.1269(3) 0.6602(5) 0.0275(14) Uani 0.504(5) 1 d P A 1
C27B C 0.3620(6) 0.1480(3) 0.6260(4) 0.0217(12) Uani 0.496(5) 1 d P A 2
O28 O 0.29790(18) 0.17562(8) 0.68396(11) 0.0247(4) Uani 1 1 d . . .
O29A O 0.5020(4) 0.1257(2) 0.6697(3) 0.0435(14) Uani 0.504(5) 1 d P A 1
O29B O 0.4764(4) 0.1663(3) 0.6013(4) 0.0547(18) Uani 0.496(5) 1 d P A 2
O30 O 0.3846(3) -0.2500 0.29189(18) 0.0244(5) Uani 1 2 d S . .
H31 H 0.412(3) -0.2222(16) 0.316(2) 0.037 Uiso 1 1 d . . .

loop_
_atom_site_aniso_label
_atom_site_aniso_U_11
_atom_site_aniso_U_22
_atom_site_aniso_U_33
_atom_site_aniso_U_23
_atom_site_aniso_U_13
_atom_site_aniso_U_12
Cu1 0.0254(3) 0.00737(19) 0.0151(2) 0.000 -0.00035(14) 0.000
C1 0.0231(17) 0.0183(14) 0.0222(16) 0.000 -0.0006(13) 0.000
N11 0.0251(11) 0.0225(10) 0.0253(10) -0.0082(8) 0.0017(8) -0.0025(8)
N12 0.0255(11) 0.0166(9) 0.0289(11) -0.0067(8) 0.0064(9) -0.0037(8)
C13 0.0338(15) 0.0261(13) 0.0574(19) -0.0232(13) 0.0174(13) -0.0120(11)
C14 0.0329(16) 0.0498(19) 0.065(2) -0.0453(18) 0.0144(14) -0.0138(14)
C15 0.0287(14) 0.0435(16) 0.0382(15) -0.0260(13) 0.0069(11) -0.0048(12)
C21A 0.025(3) 0.029(4) 0.048(5) -0.019(3) 0.000(3) -0.001(3)
C21B 0.032(4) 0.018(3) 0.028(4) -0.011(3) 0.002(3) -0.005(3)
C22A 0.025(3) 0.082(6) 0.127(8) -0.087(6) 0.018(4) -0.011(3)
C22B 0.049(4) 0.045(4) 0.036(3) -0.023(3) 0.014(3) -0.020(3)
C23A 0.023(3) 0.079(6) 0.134(8) -0.088(6) 0.015(4) -0.010(3)
C23B 0.041(4) 0.040(3) 0.039(3) -0.019(3) 0.015(3) -0.018(3)
C24A 0.028(4) 0.026(3) 0.049(5) -0.019(3) -0.001(3) 0.004(3)
C24B 0.024(3) 0.015(3) 0.030(3) -0.011(2) -0.001(2) 0.001(2)
C25A 0.0443(17) 0.0273(13) 0.0289(14) -0.0104(11) 0.0008(12) -0.0050(12)
C25B 0.0443(17) 0.0273(13) 0.0289(14) -0.0104(11) 0.0008(12) -0.0050(12)
C26A 0.0436(17) 0.0273(13) 0.0329(14) -0.0089(11) 0.0041(12) -0.0119(12)
C26B 0.0436(17) 0.0273(13) 0.0329(14) -0.0089(11) 0.0041(12) -0.0119(12)
C27A 0.028(3) 0.027(3) 0.028(4) -0.012(3) -0.003(3) 0.002(2)
C27B 0.022(3) 0.024(3) 0.019(3) -0.009(2) -0.005(2) 0.000(2)
O28 0.0278(9) 0.0183(7) 0.0279(9) -0.0090(7) -0.0024(7) 0.0006(7)
O29A 0.022(2) 0.036(2) 0.072(3) -0.034(2) 0.0013(19) -0.0014(16)
O29B 0.031(2) 0.063(3) 0.070(4) -0.048(3) 0.017(2) -0.021(2)
O30 0.0295(14) 0.0167(12) 0.0271(13) 0.000 -0.0067(11) 0.000

loop_
_atom_type_symbol
_atom_type_description
_atom_type_scat_dispersion_real
_atom_type_scat_dispersion_imag
_atom_type_scat_source
C C 0.0033 0.0016 'International Tables Vol C Tables 4.2.6.8 and 6.1.1.4'
H H 0.0000 0.0000 'International Tables Vol C Tables 4.2.6.8 and 6.1.1.4'
Cu Cu 0.3201 1.2651 'International Tables Vol C Tables 4.2.6.8 and 6.1.1.4'
N N 0.0061 0.0033 'International Tables Vol C Tables 4.2.6.8 and 6.1.1.4'
O O 0.0106 0.0060 'International Tables Vol C Tables 4.2.6.8 and 6.1.1.4'

loop_
_geom_angle_atom_site_label_1
_geom_angle_atom_site_label_2
_geom_angle_atom_site_label_3
_geom_angle
_geom_angle_site_symmetry_1
_geom_angle_site_symmetry_3
O28 Cu1 O28 94.29(10) 7_655 2_554
O28 Cu1 N12 88.99(8) 7_655 8
O28 Cu1 N12 176.57(8) 2_554 8
O28 Cu1 N12 176.57(8) 7_655 .
O28 Cu1 N12 88.98(8) 2_554 .
N12 Cu1 N12 87.72(12) 8 .
O28 Cu1 O30 83.69(7) 7_655 .
O28 Cu1 O30 83.69(7) 2_554 .
N12 Cu1 O30 95.67(8) 8 .
N12 Cu1 O30 95.67(8) . .
N11 C1 N11 108.7(3) . 8
N11 C1 H1A 109.9 . .
N11 C1 H1A 109.9 8 .
N11 C1 H1B 109.9 . .
N11 C1 H1B 109.9 8 .
H1A C1 H1B 108.3 . .
C15 N11 N12 111.1(2) . .
C15 N11 C1 130.5(2) . .
N12 N11 C1 118.3(2) . .
C13 N12 N11 105.6(2) . .
C13 N12 Cu1 128.66(18) . .
N11 N12 Cu1 123.27(15) . .
N12 C13 C14 110.9(3) . .
N12 C13 H13 124.5 . .
C14 C13 H13 124.5 . .
C15 C14 C13 104.5(2) . .
C15 C14 C21A 121.9(4) . .
C13 C14 C21A 131.7(4) . .
C15 C14 C21B 132.3(4) . .
C13 C14 C21B 121.7(4) . .
C21A C14 C21B 24.7(3) . .
N11 C15 C14 107.9(2) . .
N11 C15 H15 126.1 . .
C14 C15 H15 126.1 . .
C26A C21A C22A 116.4(6) . .
C26A C21A C14 123.4(6) . .
C22A C21A C14 118.9(7) . .
C22B C21B C14 125.3(6) . .
C21A C22A C23A 120.0(6) . .
C21A C22A H22A 120.0 . .
C23A C22A H22A 120.0 . .
C23B C22B C21B 119.8(6) . .
C23B C22B H22B 120.1 . .
C21B C22B H22B 120.1 . .
C24A C23A C22A 120.8(6) . .
C24A C23A H23A 119.6 . .
C22A C23A H23A 119.6 . .
C24B C23B C22B 121.2(6) . .
C24B C23B H23B 119.4 . .
C22B C23B H23B 119.4 . .
C25A C24A C23A 117.1(5) . .
C25A C24A C27A 124.5(5) . .
C23A C24A C27A 118.5(6) . .
C23B C24B C27B 120.4(6) . .
C24A C25A C26A 122.8(4) . .
C24A C25A H25A 118.6 . .
C26A C25A H25A 118.6 . .
C21A C26A C25A 122.9(4) . .
C21A C26A H26A 118.6 . .
C25A C26A H26A 118.6 . .
O29A C27A O28 127.7(5) . .
O29A C27A C24A 117.7(5) . .
O28 C27A C24A 114.6(5) . .
O28 C27B O29B 125.2(5) . .
O28 C27B C24B 116.5(5) . .
O29B C27B C24B 118.2(5) . .
C27B O28 C27A 31.5(3) . .
C27B O28 Cu1 132.1(3) . 2
C27A O28 Cu1 124.3(3) . 2
Cu1 O30 H31 118(2) . .

loop_
_geom_bond_atom_site_label_1
_geom_bond_atom_site_label_2
_geom_bond_distance
_geom_bond_site_symmetry_2
Cu1 O28 1.9540(16) 7_655
Cu1 O28 1.9540(16) 2_554
Cu1 N12 2.013(2) 8
Cu1 N12 2.013(2) .
Cu1 O30 2.301(3) .
C1 N11 1.449(3) .
C1 N11 1.449(3) 8
C1 H1A 0.9900 .
C1 H1B 0.9900 .
N11 C15 1.341(3) .
N11 N12 1.359(3) .
N12 C13 1.328(3) .
C13 C14 1.406(4) .
C13 H13 0.9500 .
C14 C15 1.375(4) .
C14 C21A 1.503(8) .
C14 C21B 1.509(8) .
C15 H15 0.9500 .
C21A C26A 1.316(9) .
C21A C22A 1.384(11) .
C21B C22B 1.389(10) .
C22A C23A 1.404(8) .
C22A H22A 0.9500 .
C22B C23B 1.386(7) .
C22B H22B 0.9500 .
C23A C24A 1.389(9) .
C23A H23A 0.9500 .
C23B C24B 1.386(9) .
C23B H23B 0.9500 .
C24A C25A 1.281(7) .
C24A C27A 1.516(9) .
C24B C27B 1.515(8) .
C25A C26A 1.398(4) .
C25A H25A 0.9500 .
C26A H26A 0.9500 .
C27A O29A 1.221(8) .
C27A O28 1.304(6) .
C27B O28 1.219(6) .
C27B O29B 1.256(7) .
O28 Cu1 1.9540(16) 2
O30 H31 0.71(3) .

loop_
_geom_torsion_atom_site_label_1
_geom_torsion_atom_site_label_2
_geom_torsion_atom_site_label_3
_geom_torsion_atom_site_label_4
_geom_torsion
_geom_torsion_site_symmetry_1
_geom_torsion_site_symmetry_4
N11 C1 N11 C15 -111.3(3) 8 .
N11 C1 N11 N12 64.0(3) 8 .
C15 N11 N12 C13 -0.4(3) . .
C1 N11 N12 C13 -176.5(2) . .
C15 N11 N12 Cu1 163.05(19) . .
C1 N11 N12 Cu1 -13.1(3) . .
O28 Cu1 N12 C13 116.7(12) 7_655 .
O28 Cu1 N12 C13 -46.0(3) 2_554 .
N12 Cu1 N12 C13 133.0(2) 8 .
O30 Cu1 N12 C13 37.6(3) . .
O28 Cu1 N12 N11 -42.8(14) 7_655 .
O28 Cu1 N12 N11 154.5(2) 2_554 .
N12 Cu1 N12 N11 -26.4(2) 8 .
O30 Cu1 N12 N11 -121.91(19) . .
N11 N12 C13 C14 0.5(4) . .
Cu1 N12 C13 C14 -161.8(2) . .
N12 C13 C14 C15 -0.4(4) . .
N12 C13 C14 C21A 163.5(6) . .
N12 C13 C14 C21B -168.1(4) . .
N12 N11 C15 C14 0.2(3) . .
C1 N11 C15 C14 175.7(3) . .
C13 C14 C15 N11 0.1(4) . .
C21A C14 C15 N11 -165.8(4) . .
C21B C14 C15 N11 166.0(5) . .
C15 C14 C21A C26A -45.1(10) . .
C13 C14 C21A C26A 153.3(6) . .
C21B C14 C21A C26A 78.0(13) . .
C15 C14 C21A C22A 148.7(8) . .
C13 C14 C21A C22A -12.9(12) . .
C21B C14 C21A C22A -88.2(17) . .
C15 C14 C21B C22B -165.0(6) . .
C13 C14 C21B C22B -1.1(10) . .
C21A C14 C21B C22B 120.8(18) . .
C26A C21A C22A C23A 2.0(15) . .
C14 C21A C22A C23A 169.2(9) . .
C14 C21B C22B C23B -165.7(6) . .
C21A C22A C23A C24A -3.7(18) . .
C21B C22B C23B C24B -1.8(11) . .
C22A C23A C24A C25A 1.1(16) . .
C22A C23A C24A C27A -177.4(9) . .
C22B C23B C24B C27B 176.8(6) . .
C23A C24A C25A C26A 3.0(11) . .
C27A C24A C25A C26A -178.6(6) . .
C22A C21A C26A C25A 2.1(11) . .
C14 C21A C26A C25A -164.5(5) . .
C24A C25A C26A C21A -5.0(8) . .
C25A C24A C27A O29A 158.2(8) . .
C23A C24A C27A O29A -23.5(12) . .
C25A C24A C27A O28 -23.3(11) . .
C23A C24A C27A O28 155.1(8) . .
C23B C24B C27B O28 148.7(7) . .
C23B C24B C27B O29B -28.9(10) . .
O29B C27B O28 C27A -94.1(11) . .
C24B C27B O28 C27A 88.5(10) . .
O29B C27B O28 Cu1 -5.2(10) . 2
C24B C27B O28 Cu1 177.4(3) . 2
O29A C27A O28 C27B 101.0(12) . .
C24A C27A O28 C27B -77.4(9) . .
O29A C27A O28 Cu1 -15.0(10) . 2
C24A C27A O28 Cu1 166.6(4) . 2

loop_
_platon_squeeze_void_nr
_platon_squeeze_void_average_x
_platon_squeeze_void_average_y
_platon_squeeze_void_average_z
_platon_squeeze_void_volume
_platon_squeeze_void_count_electrons
_platon_squeeze_void_content
1 -0.011 0.250 0.250 491 53 ' '
2 -0.039 0.750 0.750 491 53 ' '
